data_1504088
loop_
_publ_author_name
'Hermange, Philippe'
'Tran Huu Dau, Marie Elise'
'Retailleau, Pascal'
'Dodd, Robert H.'

_publ_section_title
;
 Highly diastereoselective three-component vinylogous Mannich reaction
 between isoquinolines, acyl/sulfonyl chlorides, and silyloxyfurans.
;
_journal_issue 18
_journal_name_full 'Organic letters'
_journal_page_first 4044
_journal_page_last 4047
_journal_paper_doi 10.1021/ol901452d
_journal_volume 11
_journal_year 2009
_chemical_formula_moiety 'C17 H17 N O3, C H Cl3'
_chemical_formula_sum 'C18 H18 Cl3 N O3'
_chemical_formula_weight 402.68
_chemical_name_systematic
; 
 ? 
;
_space_group_IT_number 33
_symmetry_cell_setting orthorhombic
_symmetry_space_group_name_Hall 'P 2c -2n'
_symmetry_space_group_name_H-M 'P n a 21'
_atom_sites_solution_hydrogens difmap
_atom_sites_solution_primary direct
_atom_sites_solution_secondary difmap
_audit_creation_method SHELXL-97
_cell_angle_alpha 90.00
_cell_angle_beta 90.00
_cell_angle_gamma 90.00
_cell_formula_units_Z 4
_cell_length_a 10.096(3)
_cell_length_b 14.429(4)
_cell_length_c 13.147(4)
_cell_measurement_reflns_used 2022
_cell_measurement_temperature 293(2)
_cell_measurement_theta_max 25.350
_cell_measurement_theta_min 0.407
_cell_volume 1915.2(10)
_computing_cell_refinement 'DENZO (Otwinowski & Minor, 1997); COLLECT (Nonius B.V., 1999)'
_computing_data_collection 'DENZO (Otwinowski & Minor, 1997); COLLECT (Nonius B.V., 1999)'
_computing_data_reduction 'SCALEPACK (Otwinowski & Minor, 1997)'
_computing_molecular_graphics 'PLATON (Spek, 2003)'
_computing_publication_material 'SHELXL97 (Sheldrick, 2008)'
_computing_structure_refinement 'SHELXL97 (Sheldrick, 2008); CRYSTALBUILDER (Welter, 2006)'
_computing_structure_solution 'SHELXS97 (Sheldrick, 2008)'
_diffrn_ambient_temperature 293(2)
_diffrn_measured_fraction_theta_full 0.996
_diffrn_measured_fraction_theta_max 0.996
_diffrn_measurement_device_type 'Nonius kappa-CCD diffractometer'
_diffrn_measurement_method 'phi and omega scans'
_diffrn_radiation_monochromator graphite
_diffrn_radiation_source 'fine-focus sealed tube'
_diffrn_radiation_type MoK\a
_diffrn_radiation_wavelength 0.71069
_diffrn_reflns_av_R_equivalents 0.0154
_diffrn_reflns_av_sigmaI/netI 0.0227
_diffrn_reflns_limit_h_max 12
_diffrn_reflns_limit_h_min -12
_diffrn_reflns_limit_k_max 17
_diffrn_reflns_limit_k_min -17
_diffrn_reflns_limit_l_max 15
_diffrn_reflns_limit_l_min -15
_diffrn_reflns_number 18558
_diffrn_reflns_theta_full 25.40
_diffrn_reflns_theta_max 25.40
_diffrn_reflns_theta_min 2.91
_exptl_absorpt_coefficient_mu 0.495
_exptl_absorpt_correction_T_max 0.952
_exptl_absorpt_correction_T_min 0.879
_exptl_absorpt_correction_type multi-scan
_exptl_absorpt_process_details 'Scalepack (Otwinowski & Minor, 1997)'
_exptl_crystal_colour colourless
_exptl_crystal_density_diffrn 1.397
_exptl_crystal_density_method 'not measured'
_exptl_crystal_description parallelepiped
_exptl_crystal_F_000 832
_exptl_crystal_size_max 0.55
_exptl_crystal_size_mid 0.25
_exptl_crystal_size_min 0.10
_refine_diff_density_max 0.458
_refine_diff_density_min -0.428
_refine_diff_density_rms 0.060
_refine_ls_abs_structure_details 'Flack H D (1983), Acta Cryst. A39, 876-881; 1502 Friedel pairs'
_refine_ls_abs_structure_Flack 0.32(17)
_refine_ls_extinction_coef 0.014(4)
_refine_ls_extinction_expression Fc^*^=kFc[1+0.001xFc^2^\l^3^/sin(2\q)]^-1/4^
_refine_ls_extinction_method SHELXL
_refine_ls_goodness_of_fit_ref 1.058
_refine_ls_hydrogen_treatment constr
_refine_ls_matrix_type full
_refine_ls_number_parameters 228
_refine_ls_number_reflns 3340
_refine_ls_number_restraints 1
_refine_ls_restrained_S_all 1.058
_refine_ls_R_factor_all 0.0851
_refine_ls_R_factor_gt 0.0653
_refine_ls_shift/su_max 0.000
_refine_ls_shift/su_mean 0.000
_refine_ls_structure_factor_coef Fsqd
_refine_ls_weighting_details 'calc w=1/[\s^2^(Fo^2^)+(0.1183P)^2^+0.7547P] where P=(Fo^2^+2Fc^2^)/3'
_refine_ls_weighting_scheme calc
_refine_ls_wR_factor_gt 0.1826
_refine_ls_wR_factor_ref 0.2016
_reflns_number_gt 2575
_reflns_number_total 3340
_reflns_threshold_expression >2sigma(I)
_cod_data_source_file ol901452d_si_004.cif
_cod_data_source_block compound_25
_cod_database_code 1504088

loop_
_symmetry_equiv_pos_as_xyz
'x, y, z'
'-x, -y, z+1/2'
'-x+1/2, y+1/2, z+1/2'
'x+1/2, -y+1/2, z'

loop_
_atom_site_label
_atom_site_type_symbol
_atom_site_fract_x
_atom_site_fract_y
_atom_site_fract_z
_atom_site_U_iso_or_equiv
_atom_site_adp_type
_atom_site_occupancy
_atom_site_symmetry_multiplicity
_atom_site_calc_flag
_atom_site_refinement_flags
Cl3 Cl 0.2665(3) 0.3859(3) 0.5724(4) 0.2012(17) Uani 1 1 d .
Cl1 Cl 0.4405(3) 0.2500(2) 0.4919(2) 0.1547(10) Uani 1 1 d .
Cl2 Cl 0.3734(7) 0.23362(19) 0.6998(3) 0.238(3) Uani 1 1 d .
C18 C 0.3985(8) 0.3088(4) 0.5995(6) 0.104(2) Uani 1 1 d .
H18 H 0.4750 0.3473 0.6176 0.125 Uiso 1 1 calc R
O1 O 0.2390(3) 0.6250(3) 0.4153(3) 0.0929(12) Uani 1 1 d .
O2 O 0.3888(3) 0.7173(2) 0.4844(2) 0.0575(7) Uani 1 1 d .
O3 O 0.5544(3) 0.4830(2) 0.6544(3) 0.0688(8) Uani 1 1 d .
N2 N 0.5220(3) 0.6381(2) 0.6583(2) 0.0475(7) Uani 1 1 d .
C1' C 0.5591(3) 0.7279(2) 0.6124(3) 0.0450(8) Uani 1 1 d .
H1' H 0.6551 0.7349 0.6205 0.054 Uiso 1 1 calc R
C2 C 0.3531(4) 0.6408(3) 0.4331(3) 0.0579(10) Uani 1 1 d .
C3 C 0.4713(4) 0.5840(3) 0.4050(3) 0.0589(10) Uani 1 1 d .
H3A H 0.4794 0.5795 0.3317 0.071 Uiso 1 1 calc R
H3B H 0.4639 0.5220 0.4330 0.071 Uiso 1 1 calc R
C4 C 0.5905(4) 0.6341(3) 0.4500(3) 0.0474(9) Uani 1 1 d .
H4 H 0.6510 0.6519 0.3951 0.057 Uiso 1 1 calc R
C5 C 0.5310(4) 0.7222(3) 0.4985(3) 0.0469(8) Uani 1 1 d .
H5 H 0.5661 0.7773 0.4643 0.056 Uiso 1 1 calc R
C6 C 0.6667(4) 0.5758(3) 0.5297(3) 0.0492(9) Uani 1 1 d .
H6 H 0.7414 0.6136 0.5530 0.059 Uiso 1 1 calc R
C7 C 0.7249(4) 0.4859(3) 0.4855(4) 0.0632(11) Uani 1 1 d .
H7A H 0.7655 0.4509 0.5403 0.076 Uiso 1 1 calc R
H7B H 0.6532 0.4487 0.4582 0.076 Uiso 1 1 calc R
C8 C 0.8254(6) 0.5005(4) 0.4040(5) 0.0831(15) Uani 1 1 d .
H8A H 0.8975 0.5366 0.4304 0.125 Uiso 1 1 calc R
H8B H 0.7853 0.5328 0.3480 0.125 Uiso 1 1 calc R
H8C H 0.8580 0.4416 0.3810 0.125 Uiso 1 1 calc R
C9 C 0.5795(4) 0.5593(3) 0.6198(3) 0.0514(9) Uani 1 1 d .
C8A' C 0.4946(4) 0.8100(3) 0.6636(3) 0.0519(9) Uani 1 1 d .
C8' C 0.5348(4) 0.8979(3) 0.6360(4) 0.0640(11) Uani 1 1 d .
H8' H 0.6022 0.9055 0.5886 0.077 Uiso 1 1 calc R
C7' C 0.4746(5) 0.9749(3) 0.6792(4) 0.0730(13) Uani 1 1 d .
H7' H 0.5005 1.0339 0.6590 0.088 Uiso 1 1 calc R
C6' C 0.3778(5) 0.9652(4) 0.7510(5) 0.0817(16) Uani 1 1 d .
H6' H 0.3390 1.0172 0.7802 0.098 Uiso 1 1 calc R
C5' C 0.3379(5) 0.8775(4) 0.7798(4) 0.0713(14) Uani 1 1 d .
H5' H 0.2712 0.8711 0.8281 0.086 Uiso 1 1 calc R
C4A' C 0.3961(4) 0.7977(3) 0.7376(3) 0.0577(10) Uani 1 1 d .
C4' C 0.3593(4) 0.7053(4) 0.7669(4) 0.0669(12) Uani 1 1 d .
H4' H 0.2905 0.6968 0.8130 0.080 Uiso 1 1 calc R
C3' C 0.4211(4) 0.6321(4) 0.7298(3) 0.0632(11) Uani 1 1 d .
H3' H 0.3959 0.5737 0.7527 0.076 Uiso 1 1 calc R

loop_
_atom_site_aniso_label
_atom_site_aniso_U_11
_atom_site_aniso_U_22
_atom_site_aniso_U_33
_atom_site_aniso_U_23
_atom_site_aniso_U_13
_atom_site_aniso_U_12
Cl3 0.133(2) 0.210(3) 0.261(4) -0.009(3) 0.005(2) 0.022(2)
Cl1 0.179(2) 0.179(2) 0.1060(16) -0.0354(17) 0.0220(15) -0.0178(17)
Cl2 0.489(8) 0.1080(17) 0.118(2) -0.0067(14) 0.098(3) -0.051(3)
C18 0.122(5) 0.075(3) 0.115(5) -0.017(4) 0.003(4) -0.019(3)
O1 0.0541(18) 0.122(3) 0.103(3) -0.051(2) -0.0179(18) 0.0048(17)
O2 0.0543(15) 0.0639(17) 0.0543(16) -0.0192(14) -0.0138(12) 0.0135(12)
O3 0.091(2) 0.0519(16) 0.0630(19) 0.0097(14) 0.0033(16) -0.0039(14)
N2 0.0497(17) 0.0518(17) 0.0411(16) -0.0003(14) -0.0016(13) 0.0002(12)
C1' 0.0422(17) 0.049(2) 0.044(2) -0.0017(16) -0.0015(15) -0.0010(14)
C2 0.061(2) 0.065(3) 0.049(2) -0.0151(19) -0.0042(18) 0.0034(18)
C3 0.058(2) 0.069(3) 0.050(2) -0.015(2) -0.0079(17) 0.0085(19)
C4 0.0493(19) 0.053(2) 0.040(2) -0.0031(16) 0.0038(14) 0.0041(16)
C5 0.049(2) 0.049(2) 0.043(2) 0.0017(16) 0.0011(15) -0.0035(14)
C6 0.050(2) 0.052(2) 0.045(2) -0.0029(16) -0.0053(16) 0.0036(16)
C7 0.068(3) 0.056(2) 0.065(3) -0.009(2) -0.003(2) 0.0149(18)
C8 0.080(3) 0.085(3) 0.084(4) -0.017(3) 0.014(3) 0.016(3)
C9 0.056(2) 0.053(2) 0.045(2) -0.0018(18) -0.0093(16) 0.0028(16)
C8A' 0.0459(19) 0.062(2) 0.048(2) -0.0127(18) -0.0113(16) 0.0037(16)
C8' 0.062(2) 0.057(2) 0.072(3) -0.014(2) -0.004(2) -0.0018(17)
C7' 0.075(3) 0.060(3) 0.084(3) -0.022(2) -0.013(3) 0.009(2)
C6' 0.075(3) 0.084(4) 0.086(4) -0.040(3) -0.020(3) 0.025(3)
C5' 0.059(3) 0.101(4) 0.054(3) -0.024(3) -0.001(2) 0.015(2)
C4A' 0.053(2) 0.075(3) 0.044(2) -0.0134(19) -0.0058(17) 0.0058(19)
C4' 0.062(3) 0.086(3) 0.053(3) 0.005(2) 0.015(2) 0.002(2)
C3' 0.067(3) 0.077(3) 0.046(2) 0.010(2) 0.0084(19) 0.002(2)

loop_
_atom_type_symbol
_atom_type_description
_atom_type_scat_dispersion_real
_atom_type_scat_dispersion_imag
_atom_type_scat_source
C C 0.0033 0.0016 'International Tables Vol C Tables 4.2.6.8 and 6.1.1.4'
H H 0.0000 0.0000 'International Tables Vol C Tables 4.2.6.8 and 6.1.1.4'
N N 0.0061 0.0033 'International Tables Vol C Tables 4.2.6.8 and 6.1.1.4'
O O 0.0106 0.0060 'International Tables Vol C Tables 4.2.6.8 and 6.1.1.4'
Cl Cl 0.1484 0.1585 'International Tables Vol C Tables 4.2.6.8 and 6.1.1.4'

loop_
_geom_angle_atom_site_label_1
_geom_angle_atom_site_label_2
_geom_angle_atom_site_label_3
_geom_angle
Cl1 C18 Cl2 111.0(4)
Cl1 C18 Cl3 109.4(5)
Cl2 C18 Cl3 115.9(5)
Cl1 C18 H18 106.7
Cl2 C18 H18 106.7
Cl3 C18 H18 106.7
C2 O2 C5 111.7(3)
C9 N2 C3' 120.5(3)
C9 N2 C1' 117.9(3)
C3' N2 C1' 121.2(3)
N2 C1' C8A' 113.3(3)
N2 C1' C5 107.8(3)
C8A' C1' C5 113.6(3)
N2 C1' H1' 107.3
C8A' C1' H1' 107.3
C5 C1' H1' 107.3
O1 C2 O2 120.9(4)
O1 C2 C3 128.0(4)
O2 C2 C3 111.2(3)
C2 C3 C4 106.0(3)
C2 C3 H3A 110.5
C4 C3 H3A 110.5
C2 C3 H3B 110.5
C4 C3 H3B 110.5
H3A C3 H3B 108.7
C3 C4 C5 104.1(3)
C3 C4 C6 113.5(3)
C5 C4 C6 111.2(3)
C3 C4 H4 109.3
C5 C4 H4 109.3
C6 C4 H4 109.3
O2 C5 C1' 108.2(3)
O2 C5 C4 107.0(3)
C1' C5 C4 112.2(3)
O2 C5 H5 109.8
C1' C5 H5 109.8
C4 C5 H5 109.8
C9 C6 C7 112.9(3)
C9 C6 C4 109.3(3)
C7 C6 C4 113.2(3)
C9 C6 H6 107.0
C7 C6 H6 107.0
C4 C6 H6 107.0
C8 C7 C6 114.3(4)
C8 C7 H7A 108.7
C6 C7 H7A 108.7
C8 C7 H7B 108.7
C6 C7 H7B 108.7
H7A C7 H7B 107.6
C7 C8 H8A 109.5
C7 C8 H8B 109.5
H8A C8 H8B 109.5
C7 C8 H8C 109.5
H8A C8 H8C 109.5
H8B C8 H8C 109.5
O3 C9 N2 121.5(4)
O3 C9 C6 124.2(4)
N2 C9 C6 114.2(3)
C8' C8A' C4A' 120.5(4)
C8' C8A' C1' 118.4(4)
C4A' C8A' C1' 121.1(4)
C8A' C8' C7' 119.9(5)
C8A' C8' H8' 120.0
C7' C8' H8' 120.0
C6' C7' C8' 120.9(5)
C6' C7' H7' 119.5
C8' C7' H7' 119.5
C7' C6' C5' 119.5(4)
C7' C6' H6' 120.2
C5' C6' H6' 120.2
C6' C5' C4A' 121.3(5)
C6' C5' H5' 119.4
C4A' C5' H5' 119.4
C8A' C4A' C5' 117.8(5)
C8A' C4A' C4' 119.1(4)
C5' C4A' C4' 123.0(4)
C3' C4' C4A' 121.4(4)
C3' C4' H4' 119.3
C4A' C4' H4' 119.3
C4' C3' N2 123.1(4)
C4' C3' H3' 118.4
N2 C3' H3' 118.4

loop_
_geom_bond_atom_site_label_1
_geom_bond_atom_site_label_2
_geom_bond_distance
Cl3 C18 1.772(8)
Cl1 C18 1.704(8)
Cl2 C18 1.727(8)
C18 H18 0.9800
O1 C2 1.198(5)
O2 C2 1.343(5)
O2 C5 1.449(5)
O3 C9 1.218(5)
N2 C9 1.373(5)
N2 C3' 1.390(5)
N2 C1' 1.477(5)
C1' C8A' 1.510(5)
C1' C5 1.526(5)
C1' H1' 0.9800
C2 C3 1.493(6)
C3 C4 1.523(6)
C3 H3A 0.9700
C3 H3B 0.9700
C4 C5 1.544(5)
C4 C6 1.548(5)
C4 H4 0.9800
C5 H5 0.9800
C6 C9 1.495(6)
C6 C7 1.539(6)
C6 H6 0.9800
C7 C8 1.491(7)
C7 H7A 0.9700
C7 H7B 0.9700
C8 H8A 0.9600
C8 H8B 0.9600
C8 H8C 0.9600
C8A' C8' 1.380(6)
C8A' C4A' 1.402(6)
C8' C7' 1.388(6)
C8' H8' 0.9300
C7' C6' 1.365(9)
C7' H7' 0.9300
C6' C5' 1.381(8)
C6' H6' 0.9300
C5' C4A' 1.408(7)
C5' H5' 0.9300
C4A' C4' 1.437(7)
C4' C3' 1.319(7)
C4' H4' 0.9300
C3' H3' 0.9300

loop_
_geom_torsion_atom_site_label_1
_geom_torsion_atom_site_label_2
_geom_torsion_atom_site_label_3
_geom_torsion_atom_site_label_4
_geom_torsion
C9 N2 C1' C8A' -177.4(3)
C3' N2 C1' C8A' 9.9(5)
C9 N2 C1' C5 55.9(4)
C3' N2 C1' C5 -116.7(4)
C5 O2 C2 O1 179.4(4)
C5 O2 C2 C3 -0.6(5)
O1 C2 C3 C4 -177.8(5)
O2 C2 C3 C4 2.1(5)
C2 C3 C4 C5 -2.7(4)
C2 C3 C4 C6 118.3(4)
C2 O2 C5 C1' -122.3(4)
C2 O2 C5 C4 -1.3(4)
N2 C1' C5 O2 68.1(3)
C8A' C1' C5 O2 -58.3(4)
N2 C1' C5 C4 -49.7(4)
C8A' C1' C5 C4 -176.1(3)
C3 C4 C5 O2 2.4(4)
C6 C4 C5 O2 -120.1(3)
C3 C4 C5 C1' 120.9(3)
C6 C4 C5 C1' -1.6(4)
C3 C4 C6 C9 -65.1(4)
C5 C4 C6 C9 51.8(4)
C3 C4 C6 C7 61.6(4)
C5 C4 C6 C7 178.6(3)
C9 C6 C7 C8 -172.7(4)
C4 C6 C7 C8 62.5(5)
C3' N2 C9 O3 -7.9(6)
C1' N2 C9 O3 179.4(3)
C3' N2 C9 C6 168.5(3)
C1' N2 C9 C6 -4.2(5)
C7 C6 C9 O3 -1.3(5)
C4 C6 C9 O3 125.6(4)
C7 C6 C9 N2 -177.6(3)
C4 C6 C9 N2 -50.7(4)
N2 C1' C8A' C8' 171.8(3)
C5 C1' C8A' C8' -64.7(5)
N2 C1' C8A' C4A' -8.3(5)
C5 C1' C8A' C4A' 115.2(4)
C4A' C8A' C8' C7' -2.1(6)
C1' C8A' C8' C7' 177.9(4)
C8A' C8' C7' C6' 1.7(7)
C8' C7' C6' C5' -1.0(7)
C7' C6' C5' C4A' 0.8(7)
C8' C8A' C4A' C5' 1.8(6)
C1' C8A' C4A' C5' -178.2(4)
C8' C8A' C4A' C4' -178.1(4)
C1' C8A' C4A' C4' 1.9(6)
C6' C5' C4A' C8A' -1.1(7)
C6' C5' C4A' C4' 178.7(4)
C8A' C4A' C4' C3' 3.7(7)
C5' C4A' C4' C3' -176.2(4)
C4A' C4' C3' N2 -2.1(7)
C9 N2 C3' C4' -177.7(4)
C1' N2 C3' C4' -5.2(6)
